data_4065591
loop_
_publ_author_name
'Casey, Charles P.'
'Jiao, Xiangdong'
'Guzei, Ilia. A.'

_publ_section_title
;
 Formation of \b-Ruthenium-Substituted Enones from Propargyl
 Alcohols&#x2020;
;
_journal_issue 21
_journal_name_full Organometallics
_journal_page_first 4829
_journal_paper_doi 10.1021/om100012j
_journal_volume 29
_journal_year 2010
_chemical_formula_sum 'C38 H32 O4 Ru'
_chemical_formula_weight 653.71
_chemical_name_systematic
; 
 ? 
;
_space_group_IT_number 14
_symmetry_cell_setting monoclinic
_symmetry_space_group_name_Hall '-P 2ybc'
_symmetry_space_group_name_H-M 'P 1 21/c 1'
_atom_sites_solution_hydrogens geom
_atom_sites_solution_primary direct
_atom_sites_solution_secondary difmap
_audit_creation_method SHELXL-97
_cell_angle_alpha 90.00
_cell_angle_beta 93.802(2)
_cell_angle_gamma 90.00
_cell_formula_units_Z 4
_cell_length_a 12.3887(15)
_cell_length_b 7.5387(9)
_cell_length_c 33.963(4)
_cell_measurement_temperature 173(2)
_cell_volume 3165.0(7)
_computing_cell_refinement 'Bruker SMART'
_computing_data_collection 'Bruker SMART'
_computing_data_reduction 'Bruker SAINT'
_computing_molecular_graphics 'Bruker SHELXTL'
_computing_publication_material 'Bruker SHELXTL'
_computing_structure_refinement 'SHELXL-97 (Sheldrick, 1997)'
_computing_structure_solution 'SHELXS-97 (Sheldrick, 1990)'
_diffrn_ambient_temperature 173(2)
_diffrn_measured_fraction_theta_full 0.996
_diffrn_measured_fraction_theta_max 0.996
_diffrn_measurement_device_type 'CCD area detector'
_diffrn_measurement_method 'phi and omega scans'
_diffrn_radiation_monochromator graphite
_diffrn_radiation_source 'fine-focus sealed tube'
_diffrn_radiation_type MoK\a
_diffrn_radiation_wavelength 0.71073
_diffrn_reflns_av_R_equivalents 0.0000
_diffrn_reflns_av_sigmaI/netI 0.0661
_diffrn_reflns_limit_h_max 14
_diffrn_reflns_limit_h_min -14
_diffrn_reflns_limit_k_max 8
_diffrn_reflns_limit_k_min 0
_diffrn_reflns_limit_l_max 38
_diffrn_reflns_limit_l_min 0
_diffrn_reflns_number 4965
_diffrn_reflns_theta_full 24.00
_diffrn_reflns_theta_max 24.00
_diffrn_reflns_theta_min 1.97
_exptl_absorpt_coefficient_mu 0.534
_exptl_absorpt_correction_T_max 0.9894
_exptl_absorpt_correction_T_min 0.7649
_exptl_absorpt_correction_type none
_exptl_crystal_density_diffrn 1.372
_exptl_crystal_density_meas 0
_exptl_crystal_density_method 'not measured'
_exptl_crystal_F_000 1344
_exptl_crystal_size_max 0.53
_exptl_crystal_size_mid 0.11
_exptl_crystal_size_min 0.02
_refine_diff_density_max 1.507
_refine_diff_density_min -1.012
_refine_diff_density_rms 0.103
_refine_ls_extinction_method none
_refine_ls_goodness_of_fit_ref 1.199
_refine_ls_hydrogen_treatment mixed
_refine_ls_matrix_type full
_refine_ls_number_parameters 338
_refine_ls_number_reflns 4965
_refine_ls_number_restraints 6
_refine_ls_restrained_S_all 1.198
_refine_ls_R_factor_all 0.1007
_refine_ls_R_factor_gt 0.0801
_refine_ls_shift/su_max 0.000
_refine_ls_shift/su_mean 0.000
_refine_ls_structure_factor_coef Fsqd
_refine_ls_weighting_details 'calc w=1/[\s^2^(Fo^2^)+(0.0348P)^2^+18.3216P] where P=(Fo^2^+2Fc^2^)/3'
_refine_ls_weighting_scheme calc
_refine_ls_wR_factor_gt 0.1459
_refine_ls_wR_factor_ref 0.1531
_reflns_number_gt 4078
_reflns_number_total 4965
_reflns_threshold_expression >2sigma(I)
_cod_data_source_file om100012j_si_004.cif
_cod_data_source_block cas27
_cod_depositor_comments
;
The following automatic conversions were performed:

'_symmetry_cell_setting' value 'Monoclinic' changed to 'monoclinic'
according to /home/saulius/struct/CIF-dictionaries/cif_core.dic
dictionary named 'cif_core.dic' version 2.4.1 from 2010-06-29.

Automatic conversion script
Id: cif_fix_values 1715 2011-07-08 13:25:40Z adriana 
;
_cod_original_sg_symbol_H-M P2(1)/c
_cod_database_code 4065591

loop_
_symmetry_equiv_pos_as_xyz
'x, y, z'
'-x, y+1/2, -z+1/2'
'-x, -y, -z'
'x, -y-1/2, z-1/2'

loop_
_atom_site_label
_atom_site_type_symbol
_atom_site_fract_x
_atom_site_fract_y
_atom_site_fract_z
_atom_site_U_iso_or_equiv
_atom_site_adp_type
_atom_site_occupancy
_atom_site_symmetry_multiplicity
_atom_site_calc_flag
_atom_site_refinement_flags
_atom_site_disorder_assembly
_atom_site_disorder_group
Ru Ru 0.78944(5) 0.32924(8) 0.111559(16) 0.02172(18) Uani 1 1 d . A .
O1 O 0.9601(3) 0.6572(7) 0.09394(13) 0.0299(12) Uani 1 1 d . . .
H1 H 0.9490 0.6870 0.0702 0.045 Uiso 1 1 calc R . .
O2 O 0.8217(5) 0.0066(8) 0.16363(18) 0.0563(18) Uani 1 1 d . . .
O3 O 0.6169(5) 0.1346(8) 0.06178(18) 0.0503(16) Uani 1 1 d . . .
O4 O 0.9711(5) 0.3046(11) -0.02403(17) 0.072(2) Uani 1 1 d . . .
C1 C 0.8658(5) 0.6151(9) 0.1088(2) 0.0214(16) Uani 1 1 d . . .
C2 C 0.8619(5) 0.5595(9) 0.14900(19) 0.0198(16) Uani 1 1 d . . .
C3 C 0.7469(5) 0.5368(9) 0.15567(19) 0.0205(15) Uani 1 1 d . . .
C4 C 0.6851(5) 0.5682(9) 0.11942(18) 0.0193(15) Uani 1 1 d . . .
C5 C 0.7594(5) 0.6096(9) 0.0894(2) 0.0209(16) Uani 1 1 d . . .
C6 C 0.9548(3) 0.5581(6) 0.17881(12) 0.0243(17) Uani 1 1 d G . .
C7 C 1.0341(3) 0.6879(6) 0.17717(12) 0.0277(17) Uani 1 1 d G . .
H7 H 1.0274 0.7774 0.1575 0.033 Uiso 1 1 calc R . .
C8 C 1.1230(3) 0.6868(6) 0.20436(14) 0.0357(19) Uani 1 1 d G . .
H8 H 1.1772 0.7755 0.2032 0.043 Uiso 1 1 calc R . .
C9 C 1.1327(3) 0.5559(7) 0.23319(12) 0.035(2) Uani 1 1 d G . .
H9 H 1.1935 0.5551 0.2518 0.042 Uiso 1 1 calc R . .
C10 C 1.0535(4) 0.4261(6) 0.23484(13) 0.037(2) Uani 1 1 d G . .
H10 H 1.0601 0.3366 0.2545 0.044 Uiso 1 1 calc R . .
C11 C 0.9645(3) 0.4272(6) 0.20765(14) 0.036(2) Uani 1 1 d G . .
H11 H 0.9103 0.3385 0.2088 0.043 Uiso 1 1 calc R . .
C12 C 0.7027(4) 0.5137(6) 0.19566(10) 0.0226(16) Uani 1 1 d G . .
C13 C 0.6558(4) 0.3571(5) 0.20775(12) 0.0271(17) Uani 1 1 d G . .
H13 H 0.6514 0.2573 0.1906 0.033 Uiso 1 1 calc R . .
C14 C 0.6154(4) 0.3464(6) 0.24490(13) 0.037(2) Uani 1 1 d G . .
H14 H 0.5834 0.2393 0.2532 0.044 Uiso 1 1 calc R . .
C15 C 0.6219(4) 0.4923(7) 0.26995(10) 0.038(2) Uani 1 1 d G . .
C16 C 0.6689(4) 0.6490(6) 0.25786(12) 0.042(2) Uani 1 1 d G . .
H16 H 0.6733 0.7487 0.2750 0.050 Uiso 1 1 calc R . .
C17 C 0.7092(4) 0.6596(5) 0.22072(13) 0.0379(19) Uani 1 1 d G . .
H17 H 0.7413 0.7667 0.2125 0.046 Uiso 1 1 calc R . .
C18 C 0.5772(8) 0.4794(15) 0.3111(2) 0.064(3) Uani 1 1 d . . .
H18A H 0.5471 0.3607 0.3147 0.096 Uiso 1 1 calc R . .
H18B H 0.5203 0.5683 0.3135 0.096 Uiso 1 1 calc R . .
H18C H 0.6357 0.5009 0.3314 0.096 Uiso 1 1 calc R . .
C19 C 0.5646(2) 0.5871(6) 0.11374(14) 0.0217(16) Uani 1 1 d G . .
C20 C 0.4943(3) 0.4585(5) 0.12640(14) 0.0326(19) Uani 1 1 d G . .
H20 H 0.5223 0.3529 0.1385 0.039 Uiso 1 1 calc R . .
C21 C 0.3832(3) 0.4844(6) 0.12141(15) 0.040(2) Uani 1 1 d G . .
H21 H 0.3351 0.3965 0.1301 0.048 Uiso 1 1 calc R . .
C22 C 0.3423(2) 0.6389(7) 0.10376(15) 0.040(2) Uani 1 1 d G . .
C23 C 0.4125(4) 0.7675(6) 0.09110(14) 0.038(2) Uani 1 1 d G . .
H23 H 0.3846 0.8731 0.0790 0.046 Uiso 1 1 calc R . .
C24 C 0.5237(3) 0.7416(5) 0.09609(14) 0.0298(18) Uani 1 1 d G . .
H24 H 0.5717 0.8295 0.0874 0.036 Uiso 1 1 calc R . .
C25 C 0.2201(7) 0.6686(17) 0.0971(3) 0.074(3) Uani 1 1 d . . .
H25A H 0.1815 0.5674 0.1076 0.111 Uiso 1 1 calc R . .
H25B H 0.2007 0.6802 0.0688 0.111 Uiso 1 1 calc R . .
H25C H 0.1999 0.7772 0.1107 0.111 Uiso 1 1 calc R . .
C26 C 0.7313(3) 0.6692(6) 0.04749(9) 0.0228(15) Uani 1 1 d G . .
C27 C 0.6597(4) 0.5719(5) 0.02276(12) 0.0277(17) Uani 1 1 d G . .
H27 H 0.6294 0.4650 0.0319 0.033 Uiso 1 1 calc R . .
C28 C 0.6324(4) 0.6310(6) -0.01537(12) 0.037(2) Uani 1 1 d G . .
H28 H 0.5835 0.5645 -0.0323 0.044 Uiso 1 1 calc R . .
C29 C 0.6768(4) 0.7874(6) -0.02878(10) 0.036(2) Uani 1 1 d G . .
H29 H 0.6581 0.8278 -0.0548 0.043 Uiso 1 1 calc R . .
C30 C 0.7484(4) 0.8847(5) -0.00405(13) 0.0332(19) Uani 1 1 d G . .
H30 H 0.7787 0.9916 -0.0132 0.040 Uiso 1 1 calc R . .
C31 C 0.7757(3) 0.8256(6) 0.03409(11) 0.0285(16) Uani 1 1 d G . .
H31 H 0.8246 0.8921 0.0510 0.034 Uiso 1 1 calc R . .
C32 C 0.8119(6) 0.1289(11) 0.1440(2) 0.0306(19) Uani 1 1 d . . .
C33 C 0.6865(6) 0.2049(10) 0.0802(2) 0.0329(19) Uani 1 1 d . . .
C34 C 0.9843(7) 0.2689(12) 0.0101(3) 0.048(2) Uani 1 1 d . . .
H34A H 1.0532 0.2254 0.0197 0.058 Uiso 1 1 calc R . .
C35 C 0.9035(7) 0.2875(11) 0.0372(2) 0.041(2) Uani 1 1 d . A .
H35A H 0.8353 0.3310 0.0270 0.049 Uiso 1 1 calc R . .
C36 C 0.9136(6) 0.2487(12) 0.0770(2) 0.042(2) Uani 1 1 d D . .
C37 C 1.0081(19) 0.123(3) 0.0889(8) 0.116(5) Uiso 0.50 1 d PD A 1
H37A H 0.9804 0.0012 0.0925 0.139 Uiso 0.50 1 calc PR A 1
H37B H 1.0596 0.1199 0.0678 0.139 Uiso 0.50 1 calc PR A 1
C38 C 1.0658(16) 0.189(4) 0.1276(6) 0.116(5) Uiso 0.50 1 d PD A 1
H38A H 1.1376 0.1350 0.1311 0.174 Uiso 0.50 1 calc PR A 1
H38B H 1.0232 0.1569 0.1498 0.174 Uiso 0.50 1 calc PR A 1
H38C H 1.0733 0.3187 0.1266 0.174 Uiso 0.50 1 calc PR A 1
C37A C 0.9954(16) 0.114(2) 0.0955(10) 0.116(5) Uiso 0.50 1 d PD A 2
H37C H 0.9631 0.0491 0.1171 0.139 Uiso 0.50 1 calc PR A 2
H37D H 1.0148 0.0266 0.0753 0.139 Uiso 0.50 1 calc PR A 2
C38A C 1.0974(12) 0.214(4) 0.1116(8) 0.116(5) Uiso 0.50 1 d PD A 2
H38D H 1.1148 0.3074 0.0930 0.174 Uiso 0.50 1 calc PR A 2
H38E H 1.1581 0.1307 0.1149 0.174 Uiso 0.50 1 calc PR A 2
H38F H 1.0841 0.2670 0.1372 0.174 Uiso 0.50 1 calc PR A 2

loop_
_atom_site_aniso_label
_atom_site_aniso_U_11
_atom_site_aniso_U_22
_atom_site_aniso_U_33
_atom_site_aniso_U_23
_atom_site_aniso_U_13
_atom_site_aniso_U_12
Ru 0.0213(3) 0.0252(3) 0.0188(3) 0.0019(3) 0.0022(2) -0.0005(3)
O1 0.022(2) 0.047(3) 0.021(2) 0.004(3) 0.003(2) -0.008(3)
O2 0.085(5) 0.035(4) 0.051(4) 0.021(3) 0.015(3) 0.012(3)
O3 0.050(4) 0.035(4) 0.063(4) -0.010(3) -0.016(3) -0.007(3)
O4 0.063(4) 0.123(7) 0.030(4) 0.016(4) 0.006(3) 0.006(5)
C1 0.017(3) 0.022(4) 0.025(4) -0.003(3) 0.003(3) 0.002(3)
C2 0.015(3) 0.024(4) 0.020(4) 0.002(3) 0.001(3) -0.005(3)
C3 0.022(4) 0.025(4) 0.014(3) 0.002(3) 0.000(3) -0.005(3)
C4 0.020(4) 0.024(4) 0.014(3) 0.004(3) 0.004(3) -0.009(3)
C5 0.015(3) 0.024(4) 0.024(4) 0.001(3) 0.002(3) -0.003(3)
C6 0.020(4) 0.034(5) 0.019(4) -0.001(3) 0.001(3) 0.001(3)
C7 0.029(4) 0.031(4) 0.023(4) -0.002(4) -0.001(3) -0.002(4)
C8 0.026(4) 0.047(5) 0.034(4) -0.002(4) 0.001(3) -0.011(4)
C9 0.026(4) 0.046(5) 0.031(4) 0.001(4) -0.006(3) 0.003(4)
C10 0.032(4) 0.048(5) 0.029(4) 0.011(4) -0.008(4) 0.000(4)
C11 0.031(4) 0.044(5) 0.033(4) 0.011(4) -0.002(4) -0.007(4)
C12 0.015(3) 0.033(4) 0.019(4) 0.002(3) 0.000(3) 0.004(3)
C13 0.024(4) 0.029(5) 0.029(4) 0.007(3) 0.003(3) -0.004(3)
C14 0.035(4) 0.041(5) 0.036(5) 0.018(4) 0.008(4) 0.001(4)
C15 0.030(4) 0.058(6) 0.027(4) 0.011(4) 0.008(3) 0.013(4)
C16 0.058(5) 0.043(5) 0.026(4) -0.002(4) 0.009(4) 0.005(5)
C17 0.045(5) 0.039(5) 0.031(4) 0.008(4) 0.010(4) -0.005(4)
C18 0.075(7) 0.087(8) 0.033(5) 0.015(5) 0.028(5) 0.014(6)
C19 0.021(4) 0.030(4) 0.014(4) -0.002(3) 0.001(3) -0.001(3)
C20 0.024(4) 0.044(5) 0.029(4) 0.008(4) -0.002(3) -0.007(4)
C21 0.025(4) 0.056(6) 0.038(5) 0.005(4) 0.000(4) -0.011(4)
C22 0.023(4) 0.065(7) 0.032(4) -0.006(4) 0.003(3) 0.004(4)
C23 0.035(5) 0.047(5) 0.032(4) 0.002(4) 0.002(4) 0.016(4)
C24 0.026(4) 0.034(4) 0.029(4) 0.002(4) 0.001(3) 0.002(3)
C25 0.027(5) 0.123(10) 0.071(7) 0.007(8) -0.001(4) 0.015(6)
C26 0.021(3) 0.026(4) 0.021(4) 0.002(4) 0.001(3) 0.004(3)
C27 0.028(4) 0.033(5) 0.022(4) 0.003(3) -0.002(3) -0.001(4)
C28 0.038(4) 0.043(6) 0.028(4) -0.001(4) -0.010(4) 0.003(4)
C29 0.048(5) 0.033(5) 0.025(4) 0.008(4) -0.006(4) 0.005(4)
C30 0.041(5) 0.029(5) 0.030(4) 0.014(3) 0.007(4) 0.001(4)
C31 0.032(4) 0.028(4) 0.025(4) 0.006(4) -0.003(3) -0.002(4)
C32 0.032(4) 0.032(5) 0.028(4) 0.003(4) 0.005(3) 0.003(4)
C33 0.037(5) 0.023(5) 0.039(5) -0.004(4) -0.001(4) 0.006(4)
C34 0.048(6) 0.053(6) 0.043(6) -0.002(5) 0.002(4) -0.001(5)
C35 0.038(5) 0.036(5) 0.051(5) -0.005(4) 0.020(4) -0.001(4)
C36 0.042(5) 0.051(5) 0.033(5) 0.006(4) 0.013(4) 0.011(4)

loop_
_atom_type_symbol
_atom_type_description
_atom_type_scat_dispersion_real
_atom_type_scat_dispersion_imag
_atom_type_scat_source
C C 0.0033 0.0016 'International Tables Vol C Tables 4.2.6.8 and 6.1.1.4'
H H 0.0000 0.0000 'International Tables Vol C Tables 4.2.6.8 and 6.1.1.4'
O O 0.0106 0.0060 'International Tables Vol C Tables 4.2.6.8 and 6.1.1.4'
Ru Ru -1.2594 0.8363 'International Tables Vol C Tables 4.2.6.8 and 6.1.1.4'

loop_
_geom_angle_atom_site_label_1
_geom_angle_atom_site_label_2
_geom_angle_atom_site_label_3
_geom_angle
C33 Ru C32 90.1(3)
C33 Ru C36 91.9(3)
C32 Ru C36 90.6(3)
C33 Ru C4 95.4(3)
C32 Ru C4 129.7(3)
C36 Ru C4 138.8(3)
C33 Ru C3 123.3(3)
C32 Ru C3 101.5(3)
C36 Ru C3 142.2(3)
C4 Ru C3 37.0(2)
C33 Ru C5 100.8(3)
C32 Ru C5 163.5(3)
C36 Ru C5 101.3(3)
C4 Ru C5 37.6(2)
C3 Ru C5 62.1(2)
C33 Ru C2 157.7(3)
C32 Ru C2 104.2(3)
C36 Ru C2 104.8(3)
C4 Ru C2 62.3(2)
C3 Ru C2 37.6(2)
C5 Ru C2 61.9(2)
C33 Ru C1 134.4(3)
C32 Ru C1 135.5(3)
C36 Ru C1 86.0(3)
C4 Ru C1 60.4(2)
C3 Ru C1 60.2(2)
C5 Ru C1 36.1(2)
C2 Ru C1 35.8(2)
O1 C1 C2 121.0(6)
O1 C1 C5 129.1(6)
C2 C1 C5 109.9(6)
O1 C1 Ru 126.3(5)
C2 C1 Ru 69.8(4)
C5 C1 Ru 68.4(4)
C1 C2 C3 106.1(5)
C1 C2 C6 125.4(5)
C3 C2 C6 127.7(5)
C1 C2 Ru 74.4(4)
C3 C2 Ru 69.5(4)
C6 C2 Ru 129.0(4)
C4 C3 C2 108.6(5)
C4 C3 C12 126.2(6)
C2 C3 C12 124.6(5)
C4 C3 Ru 71.1(4)
C2 C3 Ru 72.9(4)
C12 C3 Ru 129.3(4)
C3 C4 C5 108.2(5)
C3 C4 C19 126.9(5)
C5 C4 C19 124.1(5)
C3 C4 Ru 71.9(4)
C5 C4 Ru 72.1(4)
C19 C4 Ru 129.6(4)
C1 C5 C4 106.8(6)
C1 C5 C26 124.8(5)
C4 C5 C26 127.5(5)
C1 C5 Ru 75.5(4)
C4 C5 Ru 70.4(4)
C26 C5 Ru 127.8(4)
C7 C6 C11 120.0
C7 C6 C2 119.1(4)
C11 C6 C2 120.9(4)
C8 C7 C6 120.0
C7 C8 C9 120.0
C8 C9 C10 120.0
C11 C10 C9 120.0
C10 C11 C6 120.0
C13 C12 C17 120.0
C13 C12 C3 123.2(4)
C17 C12 C3 116.8(4)
C14 C13 C12 120.0
C15 C14 C13 120.0
C16 C15 C14 120.0
C16 C15 C18 120.3(5)
C14 C15 C18 119.7(5)
C15 C16 C17 120.0
C16 C17 C12 120.0
C20 C19 C24 120.0
C20 C19 C4 122.2(4)
C24 C19 C4 117.8(4)
C21 C20 C19 120.0
C20 C21 C22 120.0
C21 C22 C23 120.0
C21 C22 C25 121.0(6)
C23 C22 C25 119.0(6)
C22 C23 C24 120.0
C23 C24 C19 120.0
C27 C26 C31 120.0
C27 C26 C5 120.7(4)
C31 C26 C5 119.3(4)
C26 C27 C28 120.0
C29 C28 C27 120.0
C30 C29 C28 120.0
C29 C30 C31 120.0
C30 C31 C26 120.0
O2 C32 Ru 177.6(7)
O3 C33 Ru 175.2(7)
O4 C34 C35 123.6(9)
C36 C35 C34 126.5(8)
C35 C36 C37A 123.6(16)
C35 C36 C37 113.9(12)
C37A C36 C37 11(2)
C35 C36 Ru 117.9(5)
C37A C36 Ru 116.9(14)
C37 C36 Ru 127.4(13)
C38 C37 C36 109.0(2)
C38A C37A C36 109.0(2)

loop_
_geom_bond_atom_site_label_1
_geom_bond_atom_site_label_2
_geom_bond_distance
Ru C33 1.861(8)
Ru C32 1.880(8)
Ru C36 2.086(7)
Ru C4 2.243(7)
Ru C3 2.253(7)
Ru C5 2.266(7)
Ru C2 2.299(7)
Ru C1 2.358(7)
O1 C1 1.341(8)
O2 C32 1.138(9)
O3 C33 1.158(9)
O4 C34 1.192(10)
C1 C2 1.431(9)
C1 C5 1.435(9)
C2 C3 1.467(9)
C2 C6 1.482(7)
C3 C4 1.426(9)
C3 C12 1.508(7)
C4 C5 1.452(9)
C4 C19 1.500(7)
C5 C26 1.512(7)
C6 C7 1.3900
C6 C11 1.3900
C7 C8 1.3900
C8 C9 1.3900
C9 C10 1.3900
C10 C11 1.3900
C12 C13 1.3900
C12 C17 1.3900
C13 C14 1.3900
C14 C15 1.3900
C15 C16 1.3900
C15 C18 1.542(8)
C16 C17 1.3900
C19 C20 1.3900
C19 C24 1.3900
C20 C21 1.3900
C21 C22 1.3900
C22 C23 1.3900
C22 C25 1.532(9)
C23 C24 1.3900
C26 C27 1.3900
C26 C31 1.3900
C27 C28 1.3900
C28 C29 1.3900
C29 C30 1.3900
C30 C31 1.3900
C34 C35 1.410(11)
C35 C36 1.381(11)
C36 C37A 1.5402(10)
C36 C37 1.5401(10)
C37 C38 1.5397(10)
C37A C38A 1.5397(11)
